data_4077958
loop_
_publ_author_name
'Braunschweig, Holger'
'Friedrich, Maria'
'Radacki, Krzysztof'
'Wolf, Justin'

_publ_section_title
;
 Synthesis and Reactivity of Palladium- and Platinum-Bridged
 Heterobimetallic [3]Trochrocenophanes
;
_journal_issue 8
_journal_name_full Organometallics
_journal_page_first 3027
_journal_paper_doi 10.1021/om201119v
_journal_volume 31
_journal_year 2012
_chemical_formula_moiety 'C52 H40 Cr P2 Pt, C6 H6'
_chemical_formula_sum 'C58 H46 Cr P2 Pt'
_chemical_formula_weight 1051.98
_chemical_name_common
;
?
;
_chemical_name_systematic
; 
?
;
_space_group_IT_number 14
_symmetry_cell_setting monoclinic
_symmetry_space_group_name_Hall '-P 2yn'
_symmetry_space_group_name_H-M 'P 1 21/n 1'
_atom_sites_solution_hydrogens geom
_atom_sites_solution_primary direct
_atom_sites_solution_secondary difmap
_audit_creation_method SHELXL-97
_cell_angle_alpha 90.00
_cell_angle_beta 97.9440(10)
_cell_angle_gamma 90.00
_cell_formula_units_Z 4
_cell_length_a 12.4993(3)
_cell_length_b 21.6860(7)
_cell_length_c 16.6229(5)
_cell_measurement_reflns_used 8100
_cell_measurement_temperature 100(2)
_cell_measurement_theta_max 27.39
_cell_measurement_theta_min 2.38
_cell_volume 4462.6(2)
_computing_cell_refinement 'Saint+ ver. 7.68A (Bruker AXS)'
_computing_data_collection 'APEX2 ver. 2010.3 (Bruker AXS)'
_computing_data_reduction 'Saint+ ver. 7.68A (Bruker AXS)'
_computing_molecular_graphics 'XP ver. 5.1 (Bruker AXS, 1998)'
_computing_publication_material 'SHELXL-97 (Sheldrick, 2008)'
_computing_structure_refinement 'SHELXL-97 (Sheldrick, 1997)'
_computing_structure_solution 'SHELXS-97 (Sheldrick, 1990)'
_diffrn_ambient_temperature 100(2)
_diffrn_detector_area_resol_mean 8.333
_diffrn_measured_fraction_theta_full 1.000
_diffrn_measured_fraction_theta_max 0.980
_diffrn_measurement_device_type 'Bruker X8-APEX II'
_diffrn_measurement_method '\f and \w scans'
_diffrn_radiation_monochromator 'multi-layer mirror'
_diffrn_radiation_source 'rotating anode'
_diffrn_radiation_type MoK\a
_diffrn_radiation_wavelength 0.71073
_diffrn_reflns_av_R_equivalents 0.0697
_diffrn_reflns_av_sigmaI/netI 0.0547
_diffrn_reflns_limit_h_max 16
_diffrn_reflns_limit_h_min -16
_diffrn_reflns_limit_k_max 26
_diffrn_reflns_limit_k_min -28
_diffrn_reflns_limit_l_max 21
_diffrn_reflns_limit_l_min -21
_diffrn_reflns_number 85031
_diffrn_reflns_theta_full 25.50
_diffrn_reflns_theta_max 28.37
_diffrn_reflns_theta_min 1.55
_exptl_absorpt_coefficient_mu 3.486
_exptl_absorpt_correction_T_max 0.7457
_exptl_absorpt_correction_T_min 0.6595
_exptl_absorpt_correction_type multi-scan
_exptl_absorpt_process_details 'Sadabs 2008/1 (Bruker 2008)'
_exptl_crystal_colour brown
_exptl_crystal_density_diffrn 1.566
_exptl_crystal_density_method 'not measured'
_exptl_crystal_description block
_exptl_crystal_F_000 2104
_exptl_crystal_size_max 0.17
_exptl_crystal_size_mid 0.11
_exptl_crystal_size_min 0.10
_refine_diff_density_max 0.865
_refine_diff_density_min -0.711
_refine_diff_density_rms 0.123
_refine_ls_extinction_method none
_refine_ls_goodness_of_fit_ref 1.100
_refine_ls_hydrogen_treatment constr
_refine_ls_matrix_type full
_refine_ls_number_parameters 678
_refine_ls_number_reflns 10959
_refine_ls_number_restraints 911
_refine_ls_restrained_S_all 1.063
_refine_ls_R_factor_all 0.0570
_refine_ls_R_factor_gt 0.0376
_refine_ls_shift/su_max 0.001
_refine_ls_shift/su_mean 0.000
_refine_ls_structure_factor_coef Fsqd
_refine_ls_weighting_details 'calc w=1/[\s^2^(Fo^2^)+(0.0000P)^2^+10.1889P] where P=(Fo^2^+2Fc^2^)/3'
_refine_ls_weighting_scheme calc
_refine_ls_wR_factor_gt 0.0603
_refine_ls_wR_factor_ref 0.0642
_reflns_number_gt 8702
_reflns_number_total 10959
_reflns_threshold_expression >2sigma(I)
_cod_data_source_file om201119v_si_002.cif
_cod_data_source_block 15
_cod_depositor_comments
;
The following automatic conversions were performed:

'_symmetry_cell_setting' value 'Monoclinic' changed to 'monoclinic'
according to /home/saulius/struct/CIF-dictionaries/cif_core.dic
dictionary named 'cif_core.dic' version 2.4.1 from 2010-06-29.

Automatic conversion script
Id: cif_fix_values 1715 2011-07-08 13:25:40Z adriana 
;
_cod_original_sg_symbol_H-M P2(1)/n
_cod_database_code 4077958

loop_
_symmetry_equiv_pos_as_xyz
'x, y, z'
'-x+1/2, y+1/2, -z+1/2'
'-x, -y, -z'
'x-1/2, -y-1/2, z-1/2'

loop_
_atom_site_label
_atom_site_type_symbol
_atom_site_fract_x
_atom_site_fract_y
_atom_site_fract_z
_atom_site_U_iso_or_equiv
_atom_site_adp_type
_atom_site_occupancy
_atom_site_symmetry_multiplicity
_atom_site_calc_flag
_atom_site_refinement_flags
_atom_site_disorder_assembly
_atom_site_disorder_group
Pt1 Pt 0.387358(10) 0.128543(7) 0.845272(8) 0.01741(4) Uani 1 1 d . A .
Cr1 Cr 0.56289(7) 0.26846(6) 1.01182(8) 0.0164(2) Uani 0.822(3) 1 d PU A 1
C1_1 C 0.6258(15) 0.2213(3) 0.9128(7) 0.0170(11) Uani 0.822(3) 1 d PDU A 1
C2_1 C 0.7077(13) 0.2224(3) 0.9818(8) 0.0179(12) Uani 0.822(3) 1 d PDU A 1
H2_1 H 0.7395 0.1875 1.0102 0.021 Uiso 0.822(3) 1 calc PR A 1
C3_1 C 0.7328(5) 0.2850(3) 1.0001(3) 0.0228(12) Uani 0.822(3) 1 d PDU A 1
H3_1 H 0.7847 0.2992 1.0433 0.027 Uiso 0.822(3) 1 calc PR A 1
C4_1 C 0.6681(4) 0.3229(2) 0.9437(3) 0.0254(10) Uani 0.822(3) 1 d PDU A 1
H4_1 H 0.6689 0.3667 0.9423 0.030 Uiso 0.822(3) 1 calc PR A 1
C5_1 C 0.6019(5) 0.2837(3) 0.8898(3) 0.0208(11) Uani 0.822(3) 1 d PDU A 1
H5_1 H 0.5502 0.2967 0.8458 0.025 Uiso 0.822(3) 1 calc PR A 1
C1_2 C 0.3949(10) 0.2485(4) 0.9851(7) 0.0167(10) Uani 0.822(3) 1 d PDU A 1
C2_2 C 0.4455(4) 0.2019(3) 1.0365(3) 0.0179(11) Uani 0.822(3) 1 d PDU A 1
H2_2 H 0.4242 0.1610 1.0215 0.021 Uiso 0.822(3) 1 calc PR A 1
C3_2 C 0.5225(3) 0.2068(2) 1.1066(2) 0.0214(10) Uani 0.822(3) 1 d PDU A 1
H3_2 H 0.5457 0.1690 1.1322 0.026 Uiso 0.822(3) 1 calc PR A 1
C4_2 C 0.5688(3) 0.2601(2) 1.1430(3) 0.0238(10) Uani 0.822(3) 1 d PDU A 1
H4_2 H 0.6206 0.2539 1.1898 0.029 Uiso 0.822(3) 1 calc PR A 1
C5_2 C 0.5493(4) 0.3214(2) 1.1203(3) 0.0268(11) Uani 0.822(3) 1 d PDU A 1
H5_2 H 0.5906 0.3513 1.1529 0.032 Uiso 0.822(3) 1 calc PR A 1
C6_2 C 0.4771(4) 0.3446(3) 1.0557(3) 0.0277(12) Uani 0.822(3) 1 d PDU A 1
H6_2 H 0.4731 0.3883 1.0523 0.033 Uiso 0.822(3) 1 calc PR A 1
C7_2 C 0.4094(7) 0.3126(4) 0.9949(4) 0.0228(15) Uani 0.822(3) 1 d PDU A 1
H7_2 H 0.3680 0.3376 0.9552 0.027 Uiso 0.822(3) 1 calc PR A 1
Cr1B Cr 0.5691(4) 0.2842(3) 0.9886(3) 0.0164(2) Uani 0.178(3) 1 d PU A 2
C1_11 C 0.403(5) 0.2522(16) 0.985(3) 0.0167(10) Uani 0.178(3) 1 d PDU A 2
C2_11 C 0.471(2) 0.2168(10) 1.0449(16) 0.016(3) Uani 0.178(3) 1 d PDU A 2
H2_11 H 0.4828 0.1736 1.0435 0.019 Uiso 0.178(3) 1 calc PR A 2
C3_11 C 0.5158(16) 0.2579(8) 1.1064(10) 0.019(3) Uani 0.178(3) 1 d PDU A 2
H3_11 H 0.5607 0.2465 1.1549 0.022 Uiso 0.178(3) 1 calc PR A 2
C4_11 C 0.4834(19) 0.3185(8) 1.0843(14) 0.021(3) Uani 0.178(3) 1 d PDU A 2
H4_11 H 0.5076 0.3551 1.1125 0.026 Uiso 0.178(3) 1 calc PR A 2
C5_11 C 0.408(3) 0.3149(16) 1.012(2) 0.021(4) Uani 0.178(3) 1 d PDU A 2
H5_11 H 0.3680 0.3483 0.9866 0.026 Uiso 0.178(3) 1 calc PR A 2
C1_12 C 0.623(7) 0.2267(11) 0.904(4) 0.0170(11) Uani 0.178(3) 1 d PDU A 2
C2_12 C 0.698(7) 0.2244(10) 0.976(4) 0.020(4) Uani 0.178(3) 1 d PDU A 2
H2_12 H 0.7240 0.1845 0.9922 0.024 Uiso 0.178(3) 1 calc PR A 2
C3_12 C 0.740(2) 0.2731(10) 1.0270(15) 0.029(4) Uani 0.178(3) 1 d PDU A 2
H3_12 H 0.7906 0.2614 1.0724 0.034 Uiso 0.178(3) 1 calc PR A 2
C4_12 C 0.7177(14) 0.3357(8) 1.0205(10) 0.027(3) Uani 0.178(3) 1 d PDU A 2
H4_12 H 0.7516 0.3606 1.0636 0.033 Uiso 0.178(3) 1 calc PR A 2
C5_12 C 0.6523(15) 0.3666(7) 0.9591(10) 0.027(3) Uani 0.178(3) 1 d PDU A 2
H5_12 H 0.6451 0.4098 0.9668 0.032 Uiso 0.178(3) 1 calc PR A 2
C6_12 C 0.5956(15) 0.3425(8) 0.8876(10) 0.024(3) Uani 0.178(3) 1 d PDU A 2
H6_12 H 0.5605 0.3719 0.8506 0.029 Uiso 0.178(3) 1 calc PR A 2
C7_12 C 0.584(2) 0.2807(9) 0.8632(12) 0.016(3) Uani 0.178(3) 1 d PDU A 2
H7_12 H 0.5427 0.2743 0.8113 0.020 Uiso 0.178(3) 1 calc PR A 2
P1 P 0.31763(7) 0.21730(5) 0.89317(5) 0.0174(2) Uani 1 1 d . . .
C1_3 C 0.3001(3) 0.27825(18) 0.8166(2) 0.0259(9) Uani 1 1 d . A .
C2_3 C 0.2422(3) 0.3313(2) 0.8229(3) 0.0389(11) Uani 1 1 d . . .
H2_3 H 0.2089 0.3392 0.8699 0.047 Uiso 1 1 calc R A .
C3_3 C 0.2329(3) 0.3745(2) 0.7574(3) 0.0483(13) Uani 1 1 d . A .
H3_3 H 0.1937 0.4118 0.7602 0.058 Uiso 1 1 calc R . .
C4_3 C 0.2820(4) 0.3611(3) 0.6899(3) 0.0509(14) Uani 1 1 d . . .
H4_3 H 0.2738 0.3891 0.6456 0.061 Uiso 1 1 calc R A .
C5_3 C 0.3406(4) 0.3102(3) 0.6849(3) 0.0510(14) Uani 1 1 d . A .
H5_3 H 0.3763 0.3032 0.6388 0.061 Uiso 1 1 calc R . .
C6_3 C 0.3488(3) 0.2679(2) 0.7472(2) 0.0344(10) Uani 1 1 d . . .
H6_3 H 0.3884 0.2309 0.7428 0.041 Uiso 1 1 calc R A .
C1_4 C 0.1863(3) 0.20515(17) 0.9275(2) 0.0197(8) Uani 1 1 d . A .
C2_4 C 0.0892(3) 0.2282(2) 0.8886(2) 0.0305(10) Uani 1 1 d . . .
H2_4 H 0.0883 0.2539 0.8422 0.037 Uiso 1 1 calc R A .
C3_4 C -0.0073(3) 0.2135(2) 0.9179(3) 0.0362(11) Uani 1 1 d . A .
H3_4 H -0.0736 0.2300 0.8917 0.043 Uiso 1 1 calc R . .
C4_4 C -0.0073(3) 0.17615(19) 0.9832(2) 0.0307(10) Uani 1 1 d . . .
H4_4 H -0.0735 0.1666 1.0024 0.037 Uiso 1 1 calc R A .
C5_4 C 0.0880(3) 0.1518(2) 1.0220(2) 0.0343(10) Uani 1 1 d . A .
H5_4 H 0.0878 0.1252 1.0673 0.041 Uiso 1 1 calc R . .
C6_4 C 0.1846(3) 0.1668(2) 0.9939(2) 0.0309(10) Uani 1 1 d . . .
H6_4 H 0.2505 0.1505 1.0208 0.037 Uiso 1 1 calc R A .
P2 P 0.56911(7) 0.15294(4) 0.86045(5) 0.01641(19) Uani 1 1 d . . .
C1_5 C 0.6524(3) 0.09332(16) 0.9154(2) 0.0177(8) Uani 1 1 d . A .
C2_5 C 0.6125(3) 0.06159(16) 0.9776(2) 0.0197(8) Uani 1 1 d . . .
H2_5 H 0.5409 0.0692 0.9884 0.024 Uiso 1 1 calc R A .
C3_5 C 0.6769(3) 0.01877(17) 1.0241(2) 0.0236(8) Uani 1 1 d . A .
H3_5 H 0.6496 -0.0025 1.0669 0.028 Uiso 1 1 calc R . .
C4_5 C 0.7807(3) 0.00712(18) 1.0081(2) 0.0274(9) Uani 1 1 d . . .
H4_5 H 0.8247 -0.0221 1.0399 0.033 Uiso 1 1 calc R A .
C5_5 C 0.8201(3) 0.03784(18) 0.9462(2) 0.0278(9) Uani 1 1 d . A .
H5_5 H 0.8909 0.0291 0.9345 0.033 Uiso 1 1 calc R . .
C6_5 C 0.7573(3) 0.08150(18) 0.9007(2) 0.0250(9) Uani 1 1 d . . .
H6_5 H 0.7861 0.1035 0.8592 0.030 Uiso 1 1 calc R A .
C1_6 C 0.6150(3) 0.16318(17) 0.7613(2) 0.0188(8) Uani 1 1 d . A .
C2_6 C 0.5515(3) 0.14442(19) 0.6904(2) 0.0294(10) Uani 1 1 d . . .
H2_6 H 0.4856 0.1233 0.6934 0.035 Uiso 1 1 calc R A .
C3_6 C 0.5835(4) 0.1564(2) 0.6152(2) 0.0433(12) Uani 1 1 d . A .
H3_6 H 0.5391 0.1435 0.5671 0.052 Uiso 1 1 calc R . .
C4_6 C 0.6788(3) 0.1865(2) 0.6097(2) 0.0361(11) Uani 1 1 d . . .
H4_6 H 0.7000 0.1947 0.5580 0.043 Uiso 1 1 calc R A .
C5_6 C 0.7436(3) 0.20499(18) 0.6796(2) 0.0289(9) Uani 1 1 d . A .
H5_6 H 0.8102 0.2253 0.6762 0.035 Uiso 1 1 calc R . .
C6_6 C 0.7115(3) 0.19391(17) 0.7543(2) 0.0231(8) Uani 1 1 d . . .
H6_6 H 0.7558 0.2075 0.8020 0.028 Uiso 1 1 calc R A .
C1_7 C 0.2357(3) 0.09692(17) 0.8183(2) 0.0195(8) Uani 1 1 d . . .
C2_7 C 0.1465(3) 0.07662(19) 0.8021(2) 0.0269(9) Uani 1 1 d . A .
C3_7 C 0.0424(3) 0.04718(18) 0.7802(2) 0.0256(9) Uani 1 1 d . . .
C4_7 C -0.0507(3) 0.08006(17) 0.7517(2) 0.0210(8) Uani 1 1 d . A .
H4_7 H -0.0485 0.1238 0.7503 0.025 Uiso 1 1 calc R . .
C5_7 C -0.1462(3) 0.04977(19) 0.7255(2) 0.0281(9) Uani 1 1 d . . .
H5_7 H -0.2083 0.0729 0.7044 0.034 Uiso 1 1 calc R A .
C6_7 C -0.1528(3) -0.0133(2) 0.7293(3) 0.0421(12) Uani 1 1 d . A .
H6_7 H -0.2189 -0.0337 0.7109 0.051 Uiso 1 1 calc R . .
C7_7 C -0.0633(4) -0.0464(2) 0.7600(3) 0.0574(15) Uani 1 1 d . . .
H7_7 H -0.0673 -0.0901 0.7640 0.069 Uiso 1 1 calc R A .
C8_7 C 0.0333(4) -0.0162(2) 0.7851(3) 0.0562(15) Uani 1 1 d . A .
H8_7 H 0.0950 -0.0397 0.8064 0.067 Uiso 1 1 calc R . .
C1_8 C 0.4398(3) 0.04785(17) 0.8050(2) 0.0186(8) Uani 1 1 d . . .
C2_8 C 0.4821(3) 0.00280(18) 0.7832(2) 0.0217(8) Uani 1 1 d . A .
C3_8 C 0.5389(3) -0.05012(18) 0.7585(2) 0.0231(8) Uani 1 1 d . . .
C4_8 C 0.6152(3) -0.08023(19) 0.8132(2) 0.0311(10) Uani 1 1 d . A .
H4_8 H 0.6291 -0.0661 0.8677 0.037 Uiso 1 1 calc R . .
C5_8 C 0.6713(3) -0.1304(2) 0.7896(3) 0.0359(10) Uani 1 1 d . . .
H5_8 H 0.7224 -0.1510 0.8281 0.043 Uiso 1 1 calc R A .
C6_8 C 0.6536(3) -0.15076(19) 0.7107(3) 0.0344(10) Uani 1 1 d . A .
H6_8 H 0.6930 -0.1848 0.6941 0.041 Uiso 1 1 calc R . .
C7_8 C 0.5781(4) -0.1214(2) 0.6561(3) 0.0449(12) Uani 1 1 d . . .
H7_8 H 0.5651 -0.1355 0.6015 0.054 Uiso 1 1 calc R A .
C8_8 C 0.5212(2) -0.07187(11) 0.67946(13) 0.0378(11) Uani 1 1 d . A .
H8_8 H 0.4689 -0.0523 0.6409 0.045 Uiso 1 1 calc R . .
C1_9 C 0.3187(2) 0.47120(11) 0.94042(13) 0.047(2) Uani 0.613(7) 1 d PRU B 1
H1_9 H 0.3882 0.4453 0.9276 0.056 Uiso 0.613(7) 1 d PR B 1
C2_9 C 0.2780(2) 0.51923(11) 0.88878(13) 0.044(2) Uani 0.613(7) 1 d PRU B 1
H2_9 H 0.3161 0.5304 0.8361 0.053 Uiso 0.613(7) 1 d PR B 1
C3_9 C 0.1880(2) 0.55285(11) 0.90541(13) 0.068(3) Uani 0.613(7) 1 d PRU B 1
H3_9 H 0.1566 0.5899 0.8656 0.082 Uiso 0.613(7) 1 d PR B 1
C4_9 C 0.1387(2) 0.53843(11) 0.97370(13) 0.065(2) Uani 0.613(7) 1 d PRU B 1
H4_9 H 0.0692 0.5644 0.9865 0.078 Uiso 0.613(7) 1 d PR B 1
C5_9 C 0.1793(2) 0.49040(11) 1.02535(13) 0.046(2) Uani 0.613(7) 1 d PRU B 1
H5_9 H 0.1413 0.4793 1.0780 0.055 Uiso 0.613(7) 1 d PR B 1
C6_9 C 0.2694(2) 0.45678(11) 1.00871(13) 0.047(2) Uani 0.613(7) 1 d PRU B 1
H6_9 H 0.3008 0.4197 1.0486 0.056 Uiso 0.613(7) 1 d PR B 1
C1_19 C 0.3810(2) 0.48882(11) 0.95901(13) 0.049(3) Uani 0.387(7) 1 d PRU B 2
H1_19 H 0.4612 0.4699 0.9601 0.059 Uiso 0.387(7) 1 d PR B 2
C2_19 C 0.3325(2) 0.52103(11) 0.89056(13) 0.042(3) Uani 0.387(7) 1 d PRU B 2
H2_19 H 0.3751 0.5270 0.8388 0.050 Uiso 0.387(7) 1 d PR B 2
C3_19 C 0.2286(2) 0.54555(11) 0.88914(13) 0.041(3) Uani 0.387(7) 1 d PRU B 2
H3_19 H 0.1912 0.5704 0.8363 0.049 Uiso 0.387(7) 1 d PR B 2
C4_19 C 0.1733(2) 0.53787(11) 0.95617(13) 0.047(3) Uani 0.387(7) 1 d PRU B 2
H4_19 H 0.0932 0.5568 0.9551 0.056 Uiso 0.387(7) 1 d PR B 2
C5_19 C 0.2219(2) 0.50566(11) 1.02462(13) 0.053(3) Uani 0.387(7) 1 d PRU B 2
H5_19 H 0.1792 0.4997 1.0763 0.064 Uiso 0.387(7) 1 d PR B 2
C6_19 C 0.3257(2) 0.48114(11) 1.02604(13) 0.055(3) Uani 0.387(7) 1 d PRU B 2
H6_19 H 0.3632 0.4563 1.0789 0.065 Uiso 0.387(7) 1 d PR B 2

loop_
_atom_site_aniso_label
_atom_site_aniso_U_11
_atom_site_aniso_U_22
_atom_site_aniso_U_33
_atom_site_aniso_U_23
_atom_site_aniso_U_13
_atom_site_aniso_U_12
Pt1 0.01442(6) 0.02232(8) 0.01585(7) -0.00331(7) 0.00341(4) -0.00082(6)
Cr1 0.0153(3) 0.0170(6) 0.0168(6) -0.0030(4) 0.0025(4) 0.0003(3)
C1_1 0.0158(18) 0.017(2) 0.019(3) -0.003(2) 0.006(2) -0.002(2)
C2_1 0.013(4) 0.020(3) 0.021(3) -0.005(2) 0.0034(19) 0.002(2)
C3_1 0.017(2) 0.030(3) 0.023(3) -0.004(2) 0.006(2) -0.008(2)
C4_1 0.028(2) 0.021(3) 0.029(3) 0.0024(19) 0.0104(19) -0.0063(19)
C5_1 0.021(3) 0.024(3) 0.018(2) 0.007(2) 0.003(2) -0.001(2)
C1_2 0.015(2) 0.020(2) 0.0162(17) -0.0020(16) 0.0043(15) 0.0001(16)
C2_2 0.012(2) 0.022(3) 0.020(2) -0.003(2) 0.0041(18) -0.0042(18)
C3_2 0.019(2) 0.028(3) 0.017(2) 0.0056(18) 0.0036(16) 0.0007(19)
C4_2 0.018(2) 0.038(3) 0.016(2) -0.0058(19) 0.0027(17) 0.001(2)
C5_2 0.021(2) 0.033(3) 0.027(2) -0.016(2) 0.0049(18) -0.002(2)
C6_2 0.023(2) 0.023(3) 0.037(3) -0.011(2) 0.007(2) 0.007(2)
C7_2 0.019(2) 0.025(3) 0.025(4) -0.006(2) 0.005(3) 0.005(2)
Cr1B 0.0153(3) 0.0170(6) 0.0168(6) -0.0030(4) 0.0025(4) 0.0003(3)
C1_11 0.015(2) 0.020(2) 0.0162(17) -0.0020(16) 0.0043(15) 0.0001(16)
C2_11 0.017(8) 0.014(7) 0.017(8) -0.008(5) 0.005(6) -0.001(5)
C3_11 0.022(8) 0.018(8) 0.016(5) -0.008(5) 0.002(4) -0.002(6)
C4_11 0.022(8) 0.015(7) 0.029(8) -0.009(6) 0.010(6) -0.002(7)
C5_11 0.022(6) 0.019(6) 0.025(10) 0.001(7) 0.011(6) 0.007(6)
C1_12 0.0158(18) 0.017(2) 0.019(3) -0.003(2) 0.006(2) -0.002(2)
C2_12 0.014(8) 0.018(7) 0.030(9) -0.003(7) 0.006(6) -0.001(6)
C3_12 0.015(4) 0.034(9) 0.036(10) -0.010(7) -0.001(6) -0.001(7)
C4_12 0.020(6) 0.030(8) 0.033(8) -0.022(6) 0.011(5) -0.008(6)
C5_12 0.037(9) 0.012(6) 0.035(8) -0.015(5) 0.019(6) -0.007(5)
C6_12 0.035(9) 0.014(5) 0.026(6) -0.003(5) 0.014(5) -0.004(7)
C7_12 0.017(9) 0.012(6) 0.022(5) -0.008(5) 0.010(5) 0.001(7)
P1 0.0154(4) 0.0199(5) 0.0172(5) 0.0009(4) 0.0031(4) 0.0018(4)
C1_3 0.0188(18) 0.027(2) 0.029(2) 0.0101(18) -0.0069(16) -0.0065(17)
C2_3 0.025(2) 0.037(3) 0.051(3) 0.015(2) -0.0056(19) -0.004(2)
C3_3 0.031(2) 0.027(3) 0.080(4) 0.016(3) -0.016(2) -0.004(2)
C4_3 0.044(3) 0.062(4) 0.042(3) 0.024(3) -0.013(2) -0.028(3)
C5_3 0.054(3) 0.066(4) 0.029(3) 0.012(3) -0.008(2) -0.026(3)
C6_3 0.035(2) 0.044(3) 0.023(2) 0.0064(19) -0.0021(18) -0.017(2)
C1_4 0.0190(17) 0.020(2) 0.0210(19) -0.0064(16) 0.0064(14) 0.0000(15)
C2_4 0.0189(18) 0.037(3) 0.035(2) 0.009(2) 0.0006(17) 0.0013(18)
C3_4 0.0150(18) 0.041(3) 0.052(3) 0.003(2) 0.0034(18) 0.0021(18)
C4_4 0.0205(19) 0.032(3) 0.042(3) -0.012(2) 0.0136(18) -0.0075(18)
C5_4 0.034(2) 0.039(3) 0.033(2) 0.002(2) 0.0135(19) -0.007(2)
C6_4 0.0204(19) 0.040(3) 0.033(2) 0.005(2) 0.0053(17) 0.0026(18)
P2 0.0161(4) 0.0166(5) 0.0170(5) -0.0020(4) 0.0039(3) -0.0006(4)
C1_5 0.0195(17) 0.014(2) 0.0190(18) -0.0021(15) 0.0018(14) -0.0026(15)
C2_5 0.0203(18) 0.016(2) 0.0228(19) -0.0019(16) 0.0044(15) -0.0030(15)
C3_5 0.032(2) 0.015(2) 0.024(2) -0.0008(16) 0.0047(16) -0.0042(17)
C4_5 0.029(2) 0.020(2) 0.031(2) -0.0014(17) -0.0030(17) 0.0043(17)
C5_5 0.0196(18) 0.025(2) 0.039(2) 0.0049(19) 0.0055(17) 0.0047(17)
C6_5 0.0229(19) 0.024(2) 0.030(2) 0.0032(17) 0.0086(16) -0.0015(17)
C1_6 0.0194(17) 0.016(2) 0.0217(19) -0.0008(15) 0.0063(14) -0.0007(15)
C2_6 0.029(2) 0.037(3) 0.024(2) -0.0025(18) 0.0089(16) -0.0131(18)
C3_6 0.052(3) 0.058(3) 0.021(2) -0.006(2) 0.009(2) -0.022(2)
C4_6 0.045(3) 0.041(3) 0.027(2) -0.001(2) 0.021(2) -0.007(2)
C5_6 0.028(2) 0.024(2) 0.037(2) 0.0017(19) 0.0146(18) -0.0027(17)
C6_6 0.0231(19) 0.018(2) 0.028(2) 0.0011(16) 0.0045(16) -0.0021(16)
C1_7 0.0196(18) 0.017(2) 0.0225(19) -0.0064(16) 0.0046(15) -0.0014(15)
C2_7 0.024(2) 0.030(2) 0.026(2) -0.0046(18) 0.0026(16) 0.0047(18)
C3_7 0.0210(18) 0.022(2) 0.033(2) -0.0026(17) -0.0002(16) -0.0014(16)
C4_7 0.0202(18) 0.016(2) 0.027(2) -0.0008(16) 0.0056(15) -0.0014(15)
C5_7 0.0196(19) 0.029(3) 0.035(2) -0.0001(19) 0.0016(16) -0.0004(17)
C6_7 0.024(2) 0.039(3) 0.061(3) 0.001(2) -0.001(2) -0.013(2)
C7_7 0.052(3) 0.021(3) 0.092(4) 0.003(3) -0.017(3) -0.006(2)
C8_7 0.037(3) 0.028(3) 0.095(4) -0.007(3) -0.021(3) 0.009(2)
C1_8 0.0167(17) 0.024(2) 0.0152(18) -0.0048(16) 0.0015(14) -0.0083(16)
C2_8 0.0194(18) 0.023(2) 0.023(2) -0.0021(17) 0.0056(15) -0.0053(16)
C3_8 0.0232(19) 0.022(2) 0.026(2) -0.0007(17) 0.0097(16) -0.0074(16)
C4_8 0.032(2) 0.031(3) 0.032(2) -0.0070(19) 0.0081(18) 0.0005(19)
C5_8 0.033(2) 0.033(3) 0.043(3) 0.006(2) 0.0081(19) 0.006(2)
C6_8 0.042(2) 0.016(2) 0.049(3) 0.002(2) 0.021(2) 0.0013(19)
C7_8 0.070(3) 0.030(3) 0.034(2) -0.005(2) 0.007(2) 0.010(2)
C8_8 0.054(3) 0.027(3) 0.031(2) -0.0048(19) 0.000(2) 0.013(2)
C1_9 0.057(4) 0.041(4) 0.044(3) 0.001(3) 0.015(3) 0.006(3)
C2_9 0.056(4) 0.041(4) 0.034(3) 0.004(3) 0.005(3) 0.001(3)
C3_9 0.069(4) 0.076(4) 0.056(4) 0.006(3) -0.003(3) 0.018(3)
C4_9 0.056(4) 0.073(4) 0.065(4) -0.008(3) 0.001(3) 0.015(3)
C5_9 0.045(3) 0.042(4) 0.051(4) -0.012(3) 0.007(3) -0.003(3)
C6_9 0.056(4) 0.046(4) 0.041(3) 0.005(3) 0.016(3) 0.008(3)
C1_19 0.054(5) 0.049(5) 0.045(4) -0.002(4) 0.008(3) 0.005(4)
C2_19 0.043(4) 0.042(5) 0.040(4) 0.002(4) 0.007(4) -0.001(4)
C3_19 0.033(4) 0.050(5) 0.038(4) 0.004(4) -0.002(3) 0.001(4)
C4_19 0.038(4) 0.053(5) 0.049(5) 0.000(4) 0.008(3) -0.006(4)
C5_19 0.060(5) 0.051(5) 0.053(4) 0.008(4) 0.022(4) -0.002(4)
C6_19 0.066(5) 0.052(5) 0.047(5) 0.006(4) 0.014(4) 0.013(4)

loop_
_atom_type_symbol
_atom_type_description
_atom_type_scat_dispersion_real
_atom_type_scat_dispersion_imag
_atom_type_scat_source
C C 0.0033 0.0016 'International Tables Vol C Tables 4.2.6.8 and 6.1.1.4'
H H 0.0000 0.0000 'International Tables Vol C Tables 4.2.6.8 and 6.1.1.4'
P P 0.1023 0.0942 'International Tables Vol C Tables 4.2.6.8 and 6.1.1.4'
Cr Cr 0.3209 0.6236 'International Tables Vol C Tables 4.2.6.8 and 6.1.1.4'
Pt Pt -1.7033 8.3905 'International Tables Vol C Tables 4.2.6.8 and 6.1.1.4'

loop_
_geom_angle_atom_site_label_1
_geom_angle_atom_site_label_2
_geom_angle_atom_site_label_3
_geom_angle
C1_7 Pt1 P1 88.39(10)
C1_8 Pt1 P1 176.26(10)
C1_7 Pt1 P2 170.32(10)
C1_8 Pt1 P2 82.83(9)
P1 Pt1 P2 100.62(3)
C7_2 Cr1 C1_2 38.7(2)
C7_2 Cr1 C2_2 72.5(3)
C1_2 Cr1 C2_2 38.7(2)
C7_2 Cr1 C6_2 38.4(2)
C1_2 Cr1 C6_2 72.8(3)
C2_2 Cr1 C6_2 93.7(2)
C7_2 Cr1 C5_2 72.4(2)
C1_2 Cr1 C5_2 95.4(4)
C2_2 Cr1 C5_2 93.6(2)
C6_2 Cr1 C5_2 37.81(17)
C5_1 Cr1 C1_1 38.3(2)
C7_2 Cr1 C3_2 94.4(3)
C1_2 Cr1 C3_2 72.9(3)
C2_2 Cr1 C3_2 38.06(18)
C6_2 Cr1 C3_2 92.8(2)
C5_2 Cr1 C3_2 70.75(18)
C7_2 Cr1 C4_2 94.3(2)
C1_2 Cr1 C4_2 95.1(4)
C2_2 Cr1 C4_2 71.4(2)
C6_2 Cr1 C4_2 70.95(19)
C5_2 Cr1 C4_2 37.41(18)
C3_2 Cr1 C4_2 37.32(17)
C5_1 Cr1 C2_1 63.7(4)
C1_1 Cr1 C2_1 38.2(3)
C5_1 Cr1 C3_1 63.1(2)
C1_1 Cr1 C3_1 63.4(4)
C2_1 Cr1 C3_1 37.8(3)
C5_1 Cr1 C4_1 37.83(18)
C1_1 Cr1 C4_1 63.7(4)
C2_1 Cr1 C4_1 63.5(4)
C3_1 Cr1 C4_1 37.62(18)
C5_1 C1_1 C2_1 107.4(6)
C5_1 C1_1 P2 126.4(5)
C2_1 C1_1 P2 126.1(4)
C5_1 C1_1 Cr1 70.9(6)
C2_1 C1_1 Cr1 71.2(9)
P2 C1_1 Cr1 126.1(11)
C3_1 C2_1 C1_1 107.6(5)
C3_1 C2_1 Cr1 71.3(6)
C1_1 C2_1 Cr1 70.6(10)
C3_1 C2_1 H2_1 126.2
C1_1 C2_1 H2_1 126.2
Cr1 C2_1 H2_1 123.6
C4_1 C3_1 C2_1 108.9(4)
C4_1 C3_1 Cr1 71.4(3)
C2_1 C3_1 Cr1 70.9(8)
C4_1 C3_1 H3_1 125.5
C2_1 C3_1 H3_1 125.5
Cr1 C3_1 H3_1 123.8
C3_1 C4_1 C5_1 107.6(4)
C3_1 C4_1 Cr1 71.0(3)
C5_1 C4_1 Cr1 70.4(3)
C3_1 C4_1 H4_1 126.2
C5_1 C4_1 H4_1 126.2
Cr1 C4_1 H4_1 124.0
C4_1 C5_1 C1_1 108.5(5)
C4_1 C5_1 Cr1 71.8(3)
C1_1 C5_1 Cr1 70.9(7)
C4_1 C5_1 H5_1 125.8
C1_1 C5_1 H5_1 125.8
Cr1 C5_1 H5_1 123.2
C7_2 C1_2 C2_2 126.5(6)
C7_2 C1_2 P1 120.6(5)
C2_2 C1_2 P1 112.6(5)
C7_2 C1_2 Cr1 70.6(6)
C2_2 C1_2 Cr1 71.0(5)
P1 C1_2 Cr1 130.1(8)
C3_2 C2_2 C1_2 130.1(5)
C3_2 C2_2 Cr1 72.5(3)
C1_2 C2_2 Cr1 70.3(6)
C3_2 C2_2 H2_2 115.0
C1_2 C2_2 H2_2 115.0
Cr1 C2_2 H2_2 139.0
C4_2 C3_2 C2_2 128.1(5)
C4_2 C3_2 Cr1 71.4(3)
C2_2 C3_2 Cr1 69.4(3)
C4_2 C3_2 H3_2 115.9
C2_2 C3_2 H3_2 115.9
Cr1 C3_2 H3_2 140.0
C5_2 C4_2 C3_2 128.8(4)
C5_2 C4_2 Cr1 70.6(3)
C3_2 C4_2 Cr1 71.3(3)
C5_2 C4_2 H4_2 115.6
C3_2 C4_2 H4_2 115.6
Cr1 C4_2 H4_2 139.0
C4_2 C5_2 C6_2 128.5(4)
C4_2 C5_2 Cr1 71.9(3)
C6_2 C5_2 Cr1 70.6(3)
C4_2 C5_2 H5_2 115.8
C6_2 C5_2 H5_2 115.8
Cr1 C5_2 H5_2 137.6
C5_2 C6_2 C7_2 129.4(5)
C5_2 C6_2 Cr1 71.6(3)
C7_2 C6_2 Cr1 69.9(3)
C5_2 C6_2 H6_2 115.3
C7_2 C6_2 H6_2 115.3
Cr1 C6_2 H6_2 140.4
C6_2 C7_2 C1_2 128.7(6)
C6_2 C7_2 Cr1 71.7(4)
C1_2 C7_2 Cr1 70.8(6)
C6_2 C7_2 H7_2 115.7
C1_2 C7_2 H7_2 115.7
Cr1 C7_2 H7_2 138.0
C1_12 Cr1B C2_12 39.6(11)
C1_12 Cr1B C7_12 39.4(9)
C2_12 Cr1B C7_12 73.1(17)
C1_12 Cr1B C3_12 74.2(17)
C2_12 Cr1B C3_12 38.6(8)
C7_12 Cr1B C3_12 94.1(10)
C1_12 Cr1B C5_12 98(2)
C2_12 Cr1B C5_12 95(2)
C7_12 Cr1B C5_12 72.4(7)
C3_12 Cr1B C5_12 70.8(7)
C1_12 Cr1B C6_12 74.1(15)
C2_12 Cr1B C6_12 95(2)
C7_12 Cr1B C6_12 38.2(5)
C3_12 Cr1B C6_12 92.5(9)
C5_12 Cr1B C6_12 37.8(4)
C1_12 Cr1B C4_12 97(2)
C2_12 Cr1B C4_12 72.5(14)
C7_12 Cr1B C4_12 94.1(8)
C3_12 Cr1B C4_12 37.4(5)
C5_12 Cr1B C4_12 37.4(5)
C6_12 Cr1B C4_12 70.8(6)
C4_11 Cr1B C1_11 64.1(13)
C4_11 Cr1B C2_11 63.5(7)
C1_11 Cr1B C2_11 38.2(8)
C4_11 Cr1B C5_11 37.8(6)
C1_11 Cr1B C5_11 38.1(9)
C2_11 Cr1B C5_11 63.1(11)
C4_11 Cr1B C3_11 37.3(5)
C1_11 Cr1B C3_11 62.7(13)
C2_11 Cr1B C3_11 37.2(5)
C5_11 Cr1B C3_11 61.9(9)
C5_11 C1_11 C2_11 107.2(19)
C5_11 C1_11 P1 129(2)
C2_11 C1_11 P1 124(2)
C5_11 C1_11 Cr1B 72(3)
C2_11 C1_11 Cr1B 72(3)
P1 C1_11 Cr1B 125(4)
C3_11 C2_11 C1_11 107.5(16)
C3_11 C2_11 Cr1B 72.5(12)
C1_11 C2_11 Cr1B 70(3)
C3_11 C2_11 H2_11 126.3
C1_11 C2_11 H2_11 126.3
Cr1B C2_11 H2_11 123.0
C4_11 C3_11 C2_11 109.2(12)
C4_11 C3_11 Cr1B 69.0(12)
C2_11 C3_11 Cr1B 70.4(13)
C4_11 C3_11 H3_11 125.4
C2_11 C3_11 H3_11 125.4
Cr1B C3_11 H3_11 126.8
C3_11 C4_11 C5_11 107.6(13)
C3_11 C4_11 Cr1B 73.7(11)
C5_11 C4_11 Cr1B 73(2)
C3_11 C4_11 H4_11 126.2
C5_11 C4_11 H4_11 126.2
Cr1B C4_11 H4_11 119.5
C4_11 C5_11 C1_11 108.2(16)
C4_11 C5_11 Cr1B 69.7(18)
C1_11 C5_11 Cr1B 70(3)
C4_11 C5_11 H5_11 125.9
C1_11 C5_11 H5_11 125.9
Cr1B C5_11 H5_11 126.1
C2_12 C1_12 C7_12 126(2)
C2_12 C1_12 P2 117.9(17)
C7_12 C1_12 P2 116.3(18)
C2_12 C1_12 Cr1B 72(4)
C7_12 C1_12 Cr1B 72(3)
P2 C1_12 Cr1B 131(6)
C3_12 C2_12 C1_12 129.1(16)
C3_12 C2_12 Cr1B 73(3)
C1_12 C2_12 Cr1B 69(4)
C3_12 C2_12 H2_12 115.5
C1_12 C2_12 H2_12 115.5
Cr1B C2_12 H2_12 140.3
C4_12 C3_12 C2_12 129.2(14)
C4_12 C3_12 Cr1B 71.7(12)
C2_12 C3_12 Cr1B 69(3)
C4_12 C3_12 H3_12 115.4
C2_12 C3_12 H3_12 115.4
Cr1B C3_12 H3_12 142.1
C3_12 C4_12 C5_12 128.5(12)
C3_12 C4_12 Cr1B 70.9(13)
C5_12 C4_12 Cr1B 70.9(9)
C3_12 C4_12 H4_12 115.7
C5_12 C4_12 H4_12 115.7
Cr1B C4_12 H4_12 139.1
C4_12 C5_12 C6_12 128.4(12)
C4_12 C5_12 Cr1B 71.7(10)
C6_12 C5_12 Cr1B 71.3(10)
C4_12 C5_12 H5_12 115.8
C6_12 C5_12 H5_12 115.8
Cr1B C5_12 H5_12 136.7
C5_12 C6_12 C7_12 128.7(13)
C5_12 C6_12 Cr1B 70.9(10)
C7_12 C6_12 Cr1B 69.2(11)
C5_12 C6_12 H6_12 115.7
C7_12 C6_12 H6_12 115.7
Cr1B C6_12 H6_12 142.0
C6_12 C7_12 C1_12 129.6(15)
C6_12 C7_12 Cr1B 72.6(11)
C1_12 C7_12 Cr1B 68(3)
C6_12 C7_12 H7_12 115.2
C1_12 C7_12 H7_12 115.2
Cr1B C7_12 H7_12 142.1
C1_2 P1 Pt1 114.7(3)
C1_3 P1 Pt1 112.27(14)
C1_4 P1 Pt1 112.74(12)
C1_11 P1 Pt1 114.4(15)
C2_3 C1_3 C6_3 119.6(4)
C2_3 C1_3 P1 124.6(3)
C6_3 C1_3 P1 115.8(3)
C1_3 C2_3 C3_3 118.7(5)
C1_3 C2_3 H2_3 120.7
C3_3 C2_3 H2_3 120.7
C4_3 C3_3 C2_3 118.8(5)
C4_3 C3_3 H3_3 120.6
C2_3 C3_3 H3_3 120.6
C5_3 C4_3 C3_3 122.3(5)
C5_3 C4_3 H4_3 118.9
C3_3 C4_3 H4_3 118.9
C4_3 C5_3 C6_3 119.2(5)
C4_3 C5_3 H5_3 120.4
C6_3 C5_3 H5_3 120.4
C5_3 C6_3 C1_3 121.3(5)
C5_3 C6_3 H6_3 119.3
C1_3 C6_3 H6_3 119.3
C6_4 C1_4 C2_4 118.6(3)
C6_4 C1_4 P1 116.6(3)
C2_4 C1_4 P1 124.6(3)
C1_4 C2_4 C3_4 119.9(4)
C1_4 C2_4 H2_4 120.1
C3_4 C2_4 H2_4 120.1
C4_4 C3_4 C2_4 120.7(4)
C4_4 C3_4 H3_4 119.7
C2_4 C3_4 H3_4 119.7
C3_4 C4_4 C5_4 120.5(4)
C3_4 C4_4 H4_4 119.7
C5_4 C4_4 H4_4 119.7
C4_4 C5_4 C6_4 119.2(4)
C4_4 C5_4 H5_4 120.4
C6_4 C5_4 H5_4 120.4
C1_4 C6_4 C5_4 121.2(4)
C1_4 C6_4 H6_4 119.4
C5_4 C6_4 H6_4 119.4
C1_1 P2 Pt1 123.6(7)
C1_5 P2 Pt1 112.13(11)
C1_6 P2 Pt1 110.77(11)
C1_12 P2 Pt1 123(3)
C6_5 C1_5 C2_5 118.9(3)
C6_5 C1_5 P2 122.0(3)
C2_5 C1_5 P2 119.0(3)
C1_5 C2_5 C3_5 120.2(3)
C1_5 C2_5 H2_5 119.9
C3_5 C2_5 H2_5 119.9
C4_5 C3_5 C2_5 120.1(3)
C4_5 C3_5 H3_5 120.0
C2_5 C3_5 H3_5 120.0
C5_5 C4_5 C3_5 119.9(4)
C5_5 C4_5 H4_5 120.0
C3_5 C4_5 H4_5 120.0
C4_5 C5_5 C6_5 120.3(3)
C4_5 C5_5 H5_5 119.8
C6_5 C5_5 H5_5 119.8
C5_5 C6_5 C1_5 120.5(3)
C5_5 C6_5 H6_5 119.8
C1_5 C6_5 H6_5 119.8
C2_6 C1_6 C6_6 118.0(3)
C2_6 C1_6 P2 121.0(3)
C6_6 C1_6 P2 120.9(3)
C1_6 C2_6 C3_6 120.5(4)
C1_6 C2_6 H2_6 119.8
C3_6 C2_6 H2_6 119.8
C4_6 C3_6 C2_6 120.6(4)
C4_6 C3_6 H3_6 119.7
C2_6 C3_6 H3_6 119.7
C3_6 C4_6 C5_6 119.7(4)
C3_6 C4_6 H4_6 120.1
C5_6 C4_6 H4_6 120.1
C6_6 C5_6 C4_6 119.8(4)
C6_6 C5_6 H5_6 120.1
C4_6 C5_6 H5_6 120.1
C5_6 C6_6 C1_6 121.4(4)
C5_6 C6_6 H6_6 119.3
C1_6 C6_6 H6_6 119.3
C2_7 C1_7 Pt1 178.3(3)
C1_7 C2_7 C3_7 175.0(4)
C8_7 C3_7 C4_7 117.3(4)
C8_7 C3_7 C2_7 120.1(4)
C4_7 C3_7 C2_7 122.6(4)
C5_7 C4_7 C3_7 120.7(4)
C5_7 C4_7 H4_7 119.7
C3_7 C4_7 H4_7 119.7
C6_7 C5_7 C4_7 121.0(4)
C6_7 C5_7 H5_7 119.5
C4_7 C5_7 H5_7 119.5
C7_7 C6_7 C5_7 119.3(4)
C7_7 C6_7 H6_7 120.3
C5_7 C6_7 H6_7 120.3
C6_7 C7_7 C8_7 119.8(4)
C6_7 C7_7 H7_7 120.1
C8_7 C7_7 H7_7 120.1
C3_7 C8_7 C7_7 121.8(4)
C3_7 C8_7 H8_7 119.1
C7_7 C8_7 H8_7 119.1
C2_8 C1_8 Pt1 172.7(3)
C1_8 C2_8 C3_8 176.9(4)
C8_8 C3_8 C4_8 117.8(3)
C8_8 C3_8 C2_8 121.5(3)
C4_8 C3_8 C2_8 120.7(3)
C5_8 C4_8 C3_8 121.0(4)
C5_8 C4_8 H4_8 119.5
C3_8 C4_8 H4_8 119.5
C6_8 C5_8 C4_8 120.2(4)
C6_8 C5_8 H5_8 119.9
C4_8 C5_8 H5_8 119.9
C5_8 C6_8 C7_8 119.3(4)
C5_8 C6_8 H6_8 120.3
C7_8 C6_8 H6_8 120.3
C6_8 C7_8 C8_8 120.7(4)
C6_8 C7_8 H7_8 119.7
C8_8 C7_8 H7_8 119.7
C7_8 C8_8 C3_8 120.9(3)
C7_8 C8_8 H8_8 119.5
C3_8 C8_8 H8_8 119.5

loop_
_geom_bond_atom_site_label_1
_geom_bond_atom_site_label_2
_geom_bond_distance
Pt1 C1_7 2.008(3)
Pt1 C1_8 2.016(4)
Pt1 P1 2.3000(10)
Pt1 P2 2.3122(9)
Cr1 C7_2 2.127(7)
Cr1 C1_2 2.130(12)
Cr1 C2_2 2.138(5)
Cr1 C6_2 2.150(5)
Cr1 C5_2 2.163(4)
Cr1 C5_1 2.176(5)
Cr1 C1_1 2.176(17)
Cr1 C3_2 2.178(5)
Cr1 C4_2 2.180(5)
Cr1 C2_1 2.184(17)
Cr1 C3_1 2.189(6)
Cr1 C4_1 2.194(5)
C1_1 C5_1 1.426(7)
C1_1 C2_1 1.427(7)
C1_1 P2 1.813(7)
C2_1 C3_1 1.417(8)
C2_1 H2_1 0.9500
C3_1 C4_1 1.413(7)
C3_1 H3_1 0.9500
C4_1 C5_1 1.416(7)
C4_1 H4_1 0.9500
C5_1 H5_1 0.9500
C1_2 C7_2 1.410(7)
C1_2 C2_2 1.414(7)
C1_2 P1 1.821(7)
C2_2 C3_2 1.408(6)
C2_2 H2_2 0.9500
C3_2 C4_2 1.394(6)
C3_2 H3_2 0.9500
C4_2 C5_2 1.393(7)
C4_2 H4_2 0.9500
C5_2 C6_2 1.397(6)
C5_2 H5_2 0.9500
C6_2 C7_2 1.408(8)
C6_2 H6_2 0.9500
C7_2 H7_2 0.9500
Cr1B C1_12 2.06(8)
Cr1B C2_12 2.10(7)
Cr1B C7_12 2.12(2)
Cr1B C3_12 2.16(3)
Cr1B C5_12 2.157(18)
Cr1B C6_12 2.163(18)
Cr1B C4_12 2.168(18)
Cr1B C4_11 2.17(2)
Cr1B C1_11 2.18(7)
Cr1B C2_11 2.20(3)
Cr1B C5_11 2.20(4)
Cr1B C3_11 2.23(2)
C1_11 C5_11 1.430(17)
C1_11 C2_11 1.432(17)
C1_11 P1 1.90(3)
C2_11 C3_11 1.412(15)
C2_11 H2_11 0.9500
C3_11 C4_11 1.408(17)
C3_11 H3_11 0.9500
C4_11 C5_11 1.417(16)
C4_11 H4_11 0.9500
C5_11 H5_11 0.9500
C1_12 C2_12 1.411(16)
C1_12 C7_12 1.412(15)
C1_12 P2 1.85(3)
C2_12 C3_12 1.409(16)
C2_12 H2_12 0.9500
C3_12 C4_12 1.387(15)
C3_12 H3_12 0.9500
C4_12 C5_12 1.388(16)
C4_12 H4_12 0.9500
C5_12 C6_12 1.400(14)
C5_12 H5_12 0.9500
C6_12 C7_12 1.402(15)
C6_12 H6_12 0.9500
C7_12 H7_12 0.9500
P1 C1_3 1.827(4)
P1 C1_4 1.830(3)
C1_3 C2_3 1.371(6)
C1_3 C6_3 1.395(5)
C2_3 C3_3 1.428(6)
C2_3 H2_3 0.9500
C3_3 C4_3 1.382(7)
C3_3 H3_3 0.9500
C4_3 C5_3 1.335(7)
C4_3 H4_3 0.9500
C5_3 C6_3 1.376(6)
C5_3 H5_3 0.9500
C6_3 H6_3 0.9500
C1_4 C6_4 1.385(5)
C1_4 C2_4 1.386(5)
C2_4 C3_4 1.398(5)
C2_4 H2_4 0.9500
C3_4 C4_4 1.355(6)
C3_4 H3_4 0.9500
C4_4 C5_4 1.379(6)
C4_4 H4_4 0.9500
C5_4 C6_4 1.391(5)
C5_4 H5_4 0.9500
C6_4 H6_4 0.9500
P2 C1_5 1.824(4)
P2 C1_6 1.833(3)
C1_5 C6_5 1.390(5)
C1_5 C2_5 1.391(5)
C2_5 C3_5 1.392(5)
C2_5 H2_5 0.9500
C3_5 C4_5 1.383(5)
C3_5 H3_5 0.9500
C4_5 C5_5 1.373(5)
C4_5 H4_5 0.9500
C5_5 C6_5 1.386(5)
C5_5 H5_5 0.9500
C6_5 H6_5 0.9500
C1_6 C2_6 1.387(5)
C1_6 C6_6 1.396(5)
C2_6 C3_6 1.389(5)
C2_6 H2_6 0.9500
C3_6 C4_6 1.372(6)
C3_6 H3_6 0.9500
C4_6 C5_6 1.381(6)
C4_6 H4_6 0.9500
C5_6 C6_6 1.378(5)
C5_6 H5_6 0.9500
C6_6 H6_6 0.9500
C1_7 C2_7 1.194(5)
C2_7 C3_7 1.450(5)
C3_7 C8_7 1.382(6)
C3_7 C4_7 1.391(5)
C4_7 C5_7 1.379(5)
C4_7 H4_7 0.9500
C5_7 C6_7 1.373(6)
C5_7 H5_7 0.9500
C6_7 C7_7 1.367(6)
C6_7 H6_7 0.9500
C7_7 C8_7 1.387(6)
C7_7 H7_7 0.9500
C8_7 H8_7 0.9500
C1_8 C2_8 1.191(5)
C2_8 C3_8 1.439(5)
C3_8 C8_8 1.384(4)
C3_8 C4_8 1.387(5)
C4_8 C5_8 1.381(6)
C4_8 H4_8 0.9500
C5_8 C6_8 1.371(6)
C5_8 H5_8 0.9500
C6_8 C7_8 1.372(6)
C6_8 H6_8 0.9500
C7_8 C8_8 1.374(5)
C7_8 H7_8 0.9500
C8_8 H8_8 0.9500

loop_
_geom_torsion_atom_site_label_1
_geom_torsion_atom_site_label_2
_geom_torsion_atom_site_label_3
_geom_torsion_atom_site_label_4
_geom_torsion
C2_1 Cr1 C1_1 C5_1 -117.0(11)
C3_1 Cr1 C1_1 C5_1 -79.4(6)
C4_1 Cr1 C1_1 C5_1 -37.2(5)
C5_1 Cr1 C1_1 C2_1 117.0(11)
C3_1 Cr1 C1_1 C2_1 37.5(7)
C4_1 Cr1 C1_1 C2_1 79.7(8)
C5_1 Cr1 C1_1 P2 -121.6(8)
C2_1 Cr1 C1_1 P2 121.4(8)
C3_1 Cr1 C1_1 P2 159.0(5)
C4_1 Cr1 C1_1 P2 -158.8(5)
C5_1 C1_1 C2_1 C3_1 0(2)
P2 C1_1 C2_1 C3_1 176.5(14)
Cr1 C1_1 C2_1 C3_1 -62.0(11)
C5_1 C1_1 C2_1 Cr1 62.0(12)
P2 C1_1 C2_1 Cr1 -121.5(17)
C5_1 Cr1 C2_1 C3_1 79.2(5)
C1_1 Cr1 C2_1 C3_1 117.3(10)
C4_1 Cr1 C2_1 C3_1 36.8(4)
C5_1 Cr1 C2_1 C1_1 -38.0(6)
C3_1 Cr1 C2_1 C1_1 -117.3(10)
C4_1 Cr1 C2_1 C1_1 -80.4(7)
C1_1 C2_1 C3_1 C4_1 0.0(18)
Cr1 C2_1 C3_1 C4_1 -61.6(6)
C1_1 C2_1 C3_1 Cr1 61.6(14)
C5_1 Cr1 C3_1 C4_1 37.6(3)
C1_1 Cr1 C3_1 C4_1 80.7(3)
C2_1 Cr1 C3_1 C4_1 118.6(6)
C5_1 Cr1 C3_1 C2_1 -81.0(5)
C1_1 Cr1 C3_1 C2_1 -37.9(5)
C4_1 Cr1 C3_1 C2_1 -118.6(6)
C2_1 C3_1 C4_1 C5_1 0.1(11)
Cr1 C3_1 C4_1 C5_1 -61.2(4)
C2_1 C3_1 C4_1 Cr1 61.3(10)
C5_1 Cr1 C4_1 C3_1 -117.5(4)
C1_1 Cr1 C4_1 C3_1 -79.9(4)
C2_1 Cr1 C4_1 C3_1 -37.0(3)
C1_1 Cr1 C4_1 C5_1 37.6(4)
C2_1 Cr1 C4_1 C5_1 80.5(3)
C3_1 Cr1 C4_1 C5_1 117.5(4)
C3_1 C4_1 C5_1 C1_1 -0.1(11)
Cr1 C4_1 C5_1 C1_1 -61.7(10)
C3_1 C4_1 C5_1 Cr1 61.6(4)
C2_1 C1_1 C5_1 C4_1 0.1(18)
P2 C1_1 C5_1 C4_1 -176.4(13)
Cr1 C1_1 C5_1 C4_1 62.3(6)
C2_1 C1_1 C5_1 Cr1 -62.2(13)
P2 C1_1 C5_1 Cr1 121.3(17)
C1_1 Cr1 C5_1 C4_1 -117.8(7)
C2_1 Cr1 C5_1 C4_1 -79.9(4)
C3_1 Cr1 C5_1 C4_1 -37.4(3)
C2_1 Cr1 C5_1 C1_1 38.0(6)
C3_1 Cr1 C5_1 C1_1 80.5(6)
C4_1 Cr1 C5_1 C1_1 117.8(7)
C2_2 Cr1 C1_2 C7_2 142.0(9)
C6_2 Cr1 C1_2 C7_2 22.3(5)
C5_2 Cr1 C1_2 C7_2 53.0(6)
C3_2 Cr1 C1_2 C7_2 120.9(6)
C4_2 Cr1 C1_2 C7_2 90.5(5)
C7_2 Cr1 C1_2 C2_2 -142.0(9)
C6_2 Cr1 C1_2 C2_2 -119.8(6)
C5_2 Cr1 C1_2 C2_2 -89.1(5)
C3_2 Cr1 C1_2 C2_2 -21.1(4)
C4_2 Cr1 C1_2 C2_2 -51.5(5)
C7_2 Cr1 C1_2 P1 114.1(8)
C2_2 Cr1 C1_2 P1 -103.9(7)
C6_2 Cr1 C1_2 P1 136.4(6)
C5_2 Cr1 C1_2 P1 167.0(5)
C3_2 Cr1 C1_2 P1 -125.0(5)
C4_2 Cr1 C1_2 P1 -155.4(5)
C7_2 C1_2 C2_2 C3_2 -2(2)
P1 C1_2 C2_2 C3_2 170.6(5)
Cr1 C1_2 C2_2 C3_2 44.1(9)
C7_2 C1_2 C2_2 Cr1 -46.2(13)
P1 C1_2 C2_2 Cr1 126.5(10)
C7_2 Cr1 C2_2 C3_2 -122.3(4)
C1_2 Cr1 C2_2 C3_2 -146.0(7)
C6_2 Cr1 C2_2 C3_2 -89.8(3)
C5_2 Cr1 C2_2 C3_2 -52.0(3)
C4_2 Cr1 C2_2 C3_2 -21.4(3)
C7_2 Cr1 C2_2 C1_2 23.8(6)
C6_2 Cr1 C2_2 C1_2 56.2(6)
C5_2 Cr1 C2_2 C1_2 94.1(6)
C3_2 Cr1 C2_2 C1_2 146.0(7)
C4_2 Cr1 C2_2 C1_2 124.7(6)
C1_2 C2_2 C3_2 C4_2 -0.1(12)
Cr1 C2_2 C3_2 C4_2 43.4(4)
C1_2 C2_2 C3_2 Cr1 -43.4(10)
C7_2 Cr1 C3_2 C4_2 -91.3(3)
C1_2 Cr1 C3_2 C4_2 -123.8(4)
C2_2 Cr1 C3_2 C4_2 -145.3(4)
C6_2 Cr1 C3_2 C4_2 -52.8(3)
C5_2 Cr1 C3_2 C4_2 -21.6(3)
C7_2 Cr1 C3_2 C2_2 54.0(3)
C1_2 Cr1 C3_2 C2_2 21.4(4)
C6_2 Cr1 C3_2 C2_2 92.4(3)
C5_2 Cr1 C3_2 C2_2 123.6(3)
C4_2 Cr1 C3_2 C2_2 145.3(4)
C2_2 C3_2 C4_2 C5_2 1.1(8)
Cr1 C3_2 C4_2 C5_2 43.8(4)
C2_2 C3_2 C4_2 Cr1 -42.7(5)
C7_2 Cr1 C4_2 C5_2 -53.4(4)
C1_2 Cr1 C4_2 C5_2 -92.2(3)
C2_2 Cr1 C4_2 C5_2 -123.3(3)
C6_2 Cr1 C4_2 C5_2 -22.4(3)
C3_2 Cr1 C4_2 C5_2 -145.1(4)
C7_2 Cr1 C4_2 C3_2 91.7(3)
C1_2 Cr1 C4_2 C3_2 52.9(3)
C2_2 Cr1 C4_2 C3_2 21.8(3)
C6_2 Cr1 C4_2 C3_2 122.7(3)
C5_2 Cr1 C4_2 C3_2 145.1(4)
C3_2 C4_2 C5_2 C6_2 1.1(8)
Cr1 C4_2 C5_2 C6_2 45.1(5)
C3_2 C4_2 C5_2 Cr1 -44.0(4)
C7_2 Cr1 C5_2 C4_2 122.8(4)
C1_2 Cr1 C5_2 C4_2 91.3(3)
C2_2 Cr1 C5_2 C4_2 52.5(3)
C6_2 Cr1 C5_2 C4_2 144.0(4)
C3_2 Cr1 C5_2 C4_2 21.6(2)
C7_2 Cr1 C5_2 C6_2 -21.1(4)
C1_2 Cr1 C5_2 C6_2 -52.7(4)
C2_2 Cr1 C5_2 C6_2 -91.5(3)
C3_2 Cr1 C5_2 C6_2 -122.4(3)
C4_2 Cr1 C5_2 C6_2 -144.0(4)
C4_2 C5_2 C6_2 C7_2 -3.4(9)
Cr1 C5_2 C6_2 C7_2 42.2(6)
C4_2 C5_2 C6_2 Cr1 -45.6(5)
C7_2 Cr1 C6_2 C5_2 146.4(6)
C1_2 Cr1 C6_2 C5_2 124.0(4)
C2_2 Cr1 C6_2 C5_2 91.1(3)
C3_2 Cr1 C6_2 C5_2 52.9(3)
C4_2 Cr1 C6_2 C5_2 22.2(3)
C1_2 Cr1 C6_2 C7_2 -22.4(5)
C2_2 Cr1 C6_2 C7_2 -55.4(5)
C5_2 Cr1 C6_2 C7_2 -146.4(6)
C3_2 Cr1 C6_2 C7_2 -93.5(4)
C4_2 Cr1 C6_2 C7_2 -124.2(5)
C5_2 C6_2 C7_2 C1_2 2.1(15)
Cr1 C6_2 C7_2 C1_2 44.8(11)
C5_2 C6_2 C7_2 Cr1 -42.7(6)
C2_2 C1_2 C7_2 C6_2 1(2)
P1 C1_2 C7_2 C6_2 -170.9(7)
Cr1 C1_2 C7_2 C6_2 -45.1(10)
C2_2 C1_2 C7_2 Cr1 46.3(13)
P1 C1_2 C7_2 Cr1 -125.8(12)
C1_2 Cr1 C7_2 C6_2 144.4(8)
C2_2 Cr1 C7_2 C6_2 120.6(4)
C5_2 Cr1 C7_2 C6_2 20.8(4)
C3_2 Cr1 C7_2 C6_2 89.0(4)
C4_2 Cr1 C7_2 C6_2 51.6(4)
C2_2 Cr1 C7_2 C1_2 -23.8(6)
C6_2 Cr1 C7_2 C1_2 -144.4(8)
C5_2 Cr1 C7_2 C1_2 -123.5(7)
C3_2 Cr1 C7_2 C1_2 -55.3(6)
C4_2 Cr1 C7_2 C1_2 -92.7(6)
C4_11 Cr1B C1_11 C5_11 36.5(18)
C2_11 Cr1B C1_11 C5_11 116(3)
C3_11 Cr1B C1_11 C5_11 78(2)
C4_11 Cr1B C1_11 C2_11 -79.3(19)
C5_11 Cr1B C1_11 C2_11 -116(3)
C3_11 Cr1B C1_11 C2_11 -37.4(15)
C4_11 Cr1B C1_11 P1 162(2)
C2_11 Cr1B C1_11 P1 -119(3)
C5_11 Cr1B C1_11 P1 125(3)
C3_11 Cr1B C1_11 P1 -156(2)
C5_11 C1_11 C2_11 C3_11 -1(6)
P1 C1_11 C2_11 C3_11 -176(4)
Cr1B C1_11 C2_11 C3_11 63(2)
C5_11 C1_11 C2_11 Cr1B -64(4)
P1 C1_11 C2_11 Cr1B 121(6)
C4_11 Cr1B C2_11 C3_11 -35.7(9)
C1_11 Cr1B C2_11 C3_11 -117(2)
C5_11 Cr1B C2_11 C3_11 -78.2(11)
C4_11 Cr1B C2_11 C1_11 81(2)
C5_11 Cr1B C2_11 C1_11 39(2)
C3_11 Cr1B C2_11 C1_11 117(2)
C1_11 C2_11 C3_11 C4_11 -3(4)
Cr1B C2_11 C3_11 C4_11 58.2(16)
C1_11 C2_11 C3_11 Cr1B -62(4)
C1_11 Cr1B C3_11 C4_11 -82.3(12)
C2_11 Cr1B C3_11 C4_11 -120.7(15)
C5_11 Cr1B C3_11 C4_11 -39.0(10)
C4_11 Cr1B C3_11 C2_11 120.7(15)
C1_11 Cr1B C3_11 C2_11 38.4(12)
C5_11 Cr1B C3_11 C2_11 81.6(13)
C2_11 C3_11 C4_11 C5_11 6(3)
Cr1B C3_11 C4_11 C5_11 65(3)
C2_11 C3_11 C4_11 Cr1B -59.0(17)
C1_11 Cr1B C4_11 C3_11 78.3(11)
C2_11 Cr1B C4_11 C3_11 35.5(9)
C5_11 Cr1B C4_11 C3_11 115.0(18)
C1_11 Cr1B C4_11 C5_11 -36.7(16)
C2_11 Cr1B C4_11 C5_11 -79.5(16)
C3_11 Cr1B C4_11 C5_11 -115.0(18)
C3_11 C4_11 C5_11 C1_11 -6(5)
Cr1B C4_11 C5_11 C1_11 60(4)
C3_11 C4_11 C5_11 Cr1B -65.9(18)
C2_11 C1_11 C5_11 C4_11 4(7)
P1 C1_11 C5_11 C4_11 179(5)
Cr1B C1_11 C5_11 C4_11 -59(3)
C2_11 C1_11 C5_11 Cr1B 64(4)
P1 C1_11 C5_11 Cr1B -121(6)
C1_11 Cr1B C5_11 C4_11 119(3)
C2_11 Cr1B C5_11 C4_11 80.7(15)
C3_11 Cr1B C5_11 C4_11 38.6(12)
C4_11 Cr1B C5_11 C1_11 -119(3)
C2_11 Cr1B C5_11 C1_11 -39(2)
C3_11 Cr1B C5_11 C1_11 -81(2)
C7_12 Cr1B C1_12 C2_12 139(6)
C3_12 Cr1B C1_12 C2_12 21(4)
C5_12 Cr1B C1_12 C2_12 89(4)
C6_12 Cr1B C1_12 C2_12 119(4)
C4_12 Cr1B C1_12 C2_12 51(4)
C2_12 Cr1B C1_12 C7_12 -139(6)
C3_12 Cr1B C1_12 C7_12 -117(3)
C5_12 Cr1B C1_12 C7_12 -50(3)
C6_12 Cr1B C1_12 C7_12 -20(2)
C4_12 Cr1B C1_12 C7_12 -88(3)
C2_12 Cr1B C1_12 P2 111(4)
C7_12 Cr1B C1_12 P2 -110(4)
C3_12 Cr1B C1_12 P2 132.7(19)
C5_12 Cr1B C1_12 P2 -159.8(16)
C6_12 Cr1B C1_12 P2 -130.0(19)
C4_12 Cr1B C1_12 P2 162.4(17)
C7_12 C1_12 C2_12 C3_12 8(17)
P2 C1_12 C2_12 C3_12 -170(8)
Cr1B C1_12 C2_12 C3_12 -43(9)
C7_12 C1_12 C2_12 Cr1B 51(9)
P2 C1_12 C2_12 Cr1B -127(7)
C1_12 Cr1B C2_12 C3_12 146(6)
C7_12 Cr1B C2_12 C3_12 120(3)
C5_12 Cr1B C2_12 C3_12 50(3)
C6_12 Cr1B C2_12 C3_12 88(3)
C4_12 Cr1B C2_12 C3_12 20(2)
C7_12 Cr1B C2_12 C1_12 -26(4)
C3_12 Cr1B C2_12 C1_12 -146(6)
C5_12 Cr1B C2_12 C1_12 -96(4)
C6_12 Cr1B C2_12 C1_12 -58(4)
C4_12 Cr1B C2_12 C1_12 -126(5)
C1_12 C2_12 C3_12 C4_12 1(14)
Cr1B C2_12 C3_12 C4_12 -41(6)
C1_12 C2_12 C3_12 Cr1B 42(10)
C1_12 Cr1B C3_12 C4_12 126(2)
C2_12 Cr1B C3_12 C4_12 148(4)
C7_12 Cr1B C3_12 C4_12 91.4(13)
C5_12 Cr1B C3_12 C4_12 21.7(11)
C6_12 Cr1B C3_12 C4_12 53.2(13)
C1_12 Cr1B C3_12 C2_12 -22(4)
C7_12 Cr1B C3_12 C2_12 -56(4)
C5_12 Cr1B C3_12 C2_12 -126(4)
C6_12 Cr1B C3_12 C2_12 -94(4)
C4_12 Cr1B C3_12 C2_12 -148(4)
C2_12 C3_12 C4_12 C5_12 -4(7)
Cr1B C3_12 C4_12 C5_12 -44(2)
C2_12 C3_12 C4_12 Cr1B 40(6)
C1_12 Cr1B C4_12 C3_12 -51.8(16)
C2_12 Cr1B C4_12 C3_12 -21(2)
C7_12 Cr1B C4_12 C3_12 -91.4(14)
C5_12 Cr1B C4_12 C3_12 -145.0(18)
C6_12 Cr1B C4_12 C3_12 -122.1(15)
C1_12 Cr1B C4_12 C5_12 93.1(13)
C2_12 Cr1B C4_12 C5_12 124(2)
C7_12 Cr1B C4_12 C5_12 53.6(10)
C3_12 Cr1B C4_12 C5_12 145.0(18)
C6_12 Cr1B C4_12 C5_12 22.8(9)
C3_12 C4_12 C5_12 C6_12 -2(4)
Cr1B C4_12 C5_12 C6_12 -46(2)
C3_12 C4_12 C5_12 Cr1B 44(3)
C1_12 Cr1B C5_12 C4_12 -92.0(13)
C2_12 Cr1B C5_12 C4_12 -52.2(14)
C7_12 Cr1B C5_12 C4_12 -122.6(12)
C3_12 Cr1B C5_12 C4_12 -21.7(11)
C6_12 Cr1B C5_12 C4_12 -143.3(15)
C1_12 Cr1B C5_12 C6_12 51.3(14)
C2_12 Cr1B C5_12 C6_12 91.1(14)
C7_12 Cr1B C5_12 C6_12 20.7(11)
C3_12 Cr1B C5_12 C6_12 121.6(13)
C4_12 Cr1B C5_12 C6_12 143.3(15)
C4_12 C5_12 C6_12 C7_12 6(4)
Cr1B C5_12 C6_12 C7_12 -41(2)
C4_12 C5_12 C6_12 Cr1B 46(2)
C1_12 Cr1B C6_12 C5_12 -126(2)
C2_12 Cr1B C6_12 C5_12 -92.2(12)
C7_12 Cr1B C6_12 C5_12 -147.0(17)
C3_12 Cr1B C6_12 C5_12 -53.6(11)
C4_12 Cr1B C6_12 C5_12 -22.6(10)
C1_12 Cr1B C6_12 C7_12 21(2)
C2_12 Cr1B C6_12 C7_12 54.8(14)
C3_12 Cr1B C6_12 C7_12 93.4(13)
C5_12 Cr1B C6_12 C7_12 147.0(17)
C4_12 Cr1B C6_12 C7_12 124.4(13)
C5_12 C6_12 C7_12 C1_12 1(7)
Cr1B C6_12 C7_12 C1_12 -40(6)
C5_12 C6_12 C7_12 Cr1B 41(2)
C2_12 C1_12 C7_12 C6_12 -9(14)
P2 C1_12 C7_12 C6_12 169(3)
Cr1B C1_12 C7_12 C6_12 41(5)
C2_12 C1_12 C7_12 Cr1B -51(9)
P2 C1_12 C7_12 Cr1B 128(7)
C1_12 Cr1B C7_12 C6_12 -148(4)
C2_12 Cr1B C7_12 C6_12 -122(2)
C3_12 Cr1B C7_12 C6_12 -88.9(12)
C5_12 Cr1B C7_12 C6_12 -20.5(11)
C4_12 Cr1B C7_12 C6_12 -51.4(12)
C2_12 Cr1B C7_12 C1_12 26(4)
C3_12 Cr1B C7_12 C1_12 59(4)
C5_12 Cr1B C7_12 C1_12 127(4)
C6_12 Cr1B C7_12 C1_12 148(4)
C4_12 Cr1B C7_12 C1_12 96(4)
C7_2 C1_2 P1 Pt1 140.6(10)
C2_2 C1_2 P1 Pt1 -32.5(12)
Cr1 C1_2 P1 Pt1 51.1(6)
C5_11 C1_11 P1 Pt1 155(6)
C2_11 C1_11 P1 Pt1 -30(7)
Cr1B C1_11 P1 Pt1 60(2)
P2 Pt1 P1 C1_2 -43.0(5)
P2 Pt1 P1 C1_3 81.27(13)
P2 Pt1 P1 C1_4 -157.59(13)
P2 Pt1 P1 C1_11 -39(2)
Pt1 P1 C1_3 C2_3 167.2(3)
Pt1 P1 C1_3 C6_3 -11.7(3)
C6_3 C1_3 C2_3 C3_3 0.4(6)
P1 C1_3 C2_3 C3_3 -178.5(3)
C1_3 C2_3 C3_3 C4_3 0.3(6)
C2_3 C3_3 C4_3 C5_3 -2.1(7)
C3_3 C4_3 C5_3 C6_3 3.0(7)
C4_3 C5_3 C6_3 C1_3 -2.2(6)
C2_3 C1_3 C6_3 C5_3 0.5(6)
P1 C1_3 C6_3 C5_3 179.5(3)
Pt1 P1 C1_4 C6_4 64.8(3)
Pt1 P1 C1_4 C2_4 -110.8(3)
C6_4 C1_4 C2_4 C3_4 1.3(6)
P1 C1_4 C2_4 C3_4 176.9(3)
C1_4 C2_4 C3_4 C4_4 -1.1(7)
C2_4 C3_4 C4_4 C5_4 0.0(7)
C3_4 C4_4 C5_4 C6_4 0.9(6)
C2_4 C1_4 C6_4 C5_4 -0.5(6)
P1 C1_4 C6_4 C5_4 -176.4(3)
C4_4 C5_4 C6_4 C1_4 -0.6(6)
C5_1 C1_1 P2 Pt1 -62.8(18)
C2_1 C1_1 P2 Pt1 121.3(18)
Cr1 C1_1 P2 Pt1 29.1(4)
C2_12 C1_12 P2 Pt1 119(7)
C7_12 C1_12 P2 Pt1 -60(8)
Cr1B C1_12 P2 Pt1 29(2)
P1 Pt1 P2 C1_1 8.3(4)
P1 Pt1 P2 C1_5 128.57(12)
P1 Pt1 P2 C1_6 -110.73(13)
P1 Pt1 P2 C1_12 2(2)
Pt1 P2 C1_5 C6_5 149.2(3)
Pt1 P2 C1_5 C2_5 -35.1(3)
C6_5 C1_5 C2_5 C3_5 0.0(5)
P2 C1_5 C2_5 C3_5 -175.7(3)
C1_5 C2_5 C3_5 C4_5 -0.7(5)
C2_5 C3_5 C4_5 C5_5 0.0(6)
C3_5 C4_5 C5_5 C6_5 1.4(6)
C4_5 C5_5 C6_5 C1_5 -2.1(6)
C2_5 C1_5 C6_5 C5_5 1.3(6)
P2 C1_5 C6_5 C5_5 177.0(3)
Pt1 P2 C1_6 C2_6 -13.2(4)
Pt1 P2 C1_6 C6_6 162.4(3)
C6_6 C1_6 C2_6 C3_6 -0.3(6)
P2 C1_6 C2_6 C3_6 175.4(3)
C1_6 C2_6 C3_6 C4_6 0.4(7)
C2_6 C3_6 C4_6 C5_6 0.2(7)
C3_6 C4_6 C5_6 C6_6 -1.0(7)
C4_6 C5_6 C6_6 C1_6 1.2(6)
C2_6 C1_6 C6_6 C5_6 -0.5(6)
P2 C1_6 C6_6 C5_6 -176.2(3)
C8_7 C3_7 C4_7 C5_7 -3.5(6)
C2_7 C3_7 C4_7 C5_7 174.8(4)
C3_7 C4_7 C5_7 C6_7 2.2(6)
C4_7 C5_7 C6_7 C7_7 0.3(7)
C5_7 C6_7 C7_7 C8_7 -1.3(8)
C4_7 C3_7 C8_7 C7_7 2.4(8)
C2_7 C3_7 C8_7 C7_7 -176.0(5)
C6_7 C7_7 C8_7 C3_7 0.0(9)
C8_8 C3_8 C4_8 C5_8 -0.3(6)
C2_8 C3_8 C4_8 C5_8 -178.9(4)
C3_8 C4_8 C5_8 C6_8 1.1(6)
C4_8 C5_8 C6_8 C7_8 -1.2(6)
C5_8 C6_8 C7_8 C8_8 0.4(7)
C6_8 C7_8 C8_8 C3_8 0.4(6)
C4_8 C3_8 C8_8 C7_8 -0.5(5)
C2_8 C3_8 C8_8 C7_8 178.2(4)
